data_7109556
loop_
_publ_author_name
'Olga Ekkert'
'Ottmar Tuschewitzki'
'Constantin G. Daniliuc'
'Gerald Kehr'
'Gerhard Erker'

_publ_section_title
;
 Reaction of strongly electrophilic alkenylboranes with phosphanylalkynes:
 rare examples of intermolecular 1,1-alkenylboration reactions
;
_journal_name_full Chem.Commun.
_journal_page_first 6992
_journal_paper_doi 10.1039/c3cc43294g
_journal_volume 49
_journal_year 2013
_chemical_formula_sum 'C38 H26 B F10 P'
_chemical_formula_weight 714.37
_chemical_name_systematic
; 
 ? 
;
_space_group_IT_number 41
_symmetry_cell_setting orthorhombic
_symmetry_space_group_name_Hall 'A 2 -2ab'
_symmetry_space_group_name_H-M 'A b a 2'
_atom_sites_solution_hydrogens geom
_atom_sites_solution_primary direct
_atom_sites_solution_secondary difmap
_audit_creation_method SHELXL-97
_cell_angle_alpha 90.00
_cell_angle_beta 90.00
_cell_angle_gamma 90.00
_cell_formula_units_Z 8
_cell_length_a 31.8747(6)
_cell_length_b 21.7074(5)
_cell_length_c 9.5693(2)
_cell_measurement_reflns_used 5355
_cell_measurement_temperature 223(2)
_cell_measurement_theta_max 68.25
_cell_measurement_theta_min 0.88
_cell_volume 6621.2(2)
_computing_cell_refinement 'Collect (Nonius B.V., 1998)'
_computing_data_collection 'Collect (Nonius B.V., 1998)'
_computing_data_reduction 'Denzo-SMN (Otwinowski & Minor, 1997)'
_computing_molecular_graphics 'XP (BrukerAXS, 2000)'
_computing_publication_material 'SHELXL-97 (Sheldrick, 1997)'
_computing_structure_refinement 'SHELXL-97 (Sheldrick, 1997)'
_computing_structure_solution 'SHELXS-97 (Sheldrick, 1990)'
_diffrn_ambient_temperature 223(2)
_diffrn_measured_fraction_theta_full 0.982
_diffrn_measured_fraction_theta_max 0.982
_diffrn_measurement_device_type 'Nonius KappaCCD APEXII'
_diffrn_measurement_method '\w and \f scans'
_diffrn_radiation_monochromator graphite
_diffrn_radiation_source 'fine-focus sealed tube'
_diffrn_radiation_type CuK\a
_diffrn_radiation_wavelength 1.54178
_diffrn_reflns_av_R_equivalents 0.046
_diffrn_reflns_av_sigmaI/netI 0.0254
_diffrn_reflns_limit_h_max 37
_diffrn_reflns_limit_h_min -37
_diffrn_reflns_limit_k_max 25
_diffrn_reflns_limit_k_min -25
_diffrn_reflns_limit_l_max 11
_diffrn_reflns_limit_l_min -11
_diffrn_reflns_number 26345
_diffrn_reflns_theta_full 66.85
_diffrn_reflns_theta_max 66.85
_diffrn_reflns_theta_min 4.07
_exptl_absorpt_coefficient_mu 1.490
_exptl_absorpt_correction_T_max 0.9428
_exptl_absorpt_correction_T_min 0.7548
_exptl_absorpt_correction_type multi-scan
_exptl_absorpt_process_details 'Denzo (Otwinowski, Borek, Majewski & Minor, 2003)'
_exptl_crystal_colour 'pale yellow'
_exptl_crystal_density_diffrn 1.433
_exptl_crystal_density_method 'not measured'
_exptl_crystal_description plate
_exptl_crystal_F_000 2912
_exptl_crystal_size_max 0.20
_exptl_crystal_size_mid 0.15
_exptl_crystal_size_min 0.04
_refine_diff_density_max 0.200
_refine_diff_density_min -0.191
_refine_diff_density_rms 0.033
_refine_ls_abs_structure_details 'Flack H D (1983), Acta Cryst. A39, 876-881'
_refine_ls_abs_structure_Flack 0.377(19)
_refine_ls_extinction_method none
_refine_ls_goodness_of_fit_ref 1.050
_refine_ls_hydrogen_treatment constr
_refine_ls_matrix_type full
_refine_ls_number_parameters 454
_refine_ls_number_reflns 5588
_refine_ls_number_restraints 1
_refine_ls_restrained_S_all 1.050
_refine_ls_R_factor_all 0.0369
_refine_ls_R_factor_gt 0.0339
_refine_ls_shift/su_max 0.001
_refine_ls_shift/su_mean 0.000
_refine_ls_structure_factor_coef Fsqd
_refine_ls_weighting_details 'calc w=1/[\s^2^(Fo^2^)+(0.0518P)^2^+1.8758P] where P=(Fo^2^+2Fc^2^)/3'
_refine_ls_weighting_scheme calc
_refine_ls_wR_factor_gt 0.0864
_refine_ls_wR_factor_ref 0.0890
_reflns_number_gt 5232
_reflns_number_total 5588
_reflns_threshold_expression >2sigma(I)
_cod_data_source_file c3cc43294g.txt
_cod_data_source_block erk7068
_cod_original_sg_symbol_H-M Aba2
_cod_database_code 7109556

loop_
_symmetry_equiv_pos_as_xyz
'x, y, z'
'-x, -y, z'
'x+1/2, -y+1/2, z'
'-x+1/2, y+1/2, z'
'x, y+1/2, z+1/2'
'-x, -y+1/2, z+1/2'
'x+1/2, -y+1, z+1/2'
'-x+1/2, y+1, z+1/2'

loop_
_atom_site_label
_atom_site_type_symbol
_atom_site_fract_x
_atom_site_fract_y
_atom_site_fract_z
_atom_site_U_iso_or_equiv
_atom_site_adp_type
_atom_site_occupancy
_atom_site_symmetry_multiplicity
_atom_site_calc_flag
_atom_site_refinement_flags
P1 P 0.628501(16) 0.21439(2) 0.34838(6) 0.04221(12) Uani 1 1 d .
B1 B 0.62474(8) 0.12119(10) 0.3736(2) 0.0427(5) Uani 1 1 d .
C1 C 0.62276(7) 0.14328(9) 0.5376(2) 0.0432(4) Uani 1 1 d .
C2 C 0.62456(7) 0.20638(10) 0.5335(2) 0.0448(5) Uani 1 1 d .
C3 C 0.62907(7) 0.25347(9) 0.6435(2) 0.0453(5) Uani 1 1 d .
C4 C 0.65537(8) 0.24411(10) 0.7565(2) 0.0522(5) Uani 1 1 d .
H4 H 0.6687 0.2058 0.7675 0.063 Uiso 1 1 calc R
C5 C 0.66228(8) 0.29021(12) 0.8534(3) 0.0605(6) Uani 1 1 d .
H5 H 0.6804 0.2829 0.9291 0.073 Uiso 1 1 calc R
C6 C 0.64295(8) 0.34695(10) 0.8408(3) 0.0575(6) Uani 1 1 d .
C7 C 0.61634(9) 0.35637(11) 0.7302(3) 0.0615(6) Uani 1 1 d .
H7 H 0.6027 0.3946 0.7209 0.074 Uiso 1 1 calc R
C8 C 0.60910(8) 0.31064(11) 0.6317(3) 0.0569(6) Uani 1 1 d .
H8 H 0.5907 0.3181 0.5567 0.068 Uiso 1 1 calc R
C9 C 0.65160(13) 0.39757(13) 0.9466(3) 0.0829(9) Uani 1 1 d .
H9A H 0.6739 0.4239 0.9122 0.124 Uiso 1 1 calc R
H9B H 0.6600 0.3793 1.0347 0.124 Uiso 1 1 calc R
H9C H 0.6264 0.4219 0.9603 0.124 Uiso 1 1 calc R
C10 C 0.67450(7) 0.25611(10) 0.2891(2) 0.0485(5) Uani 1 1 d .
C11 C 0.68334(8) 0.31450(11) 0.3405(3) 0.0612(6) Uani 1 1 d .
H11 H 0.6654 0.3326 0.4068 0.073 Uiso 1 1 calc R
C12 C 0.71841(10) 0.34615(13) 0.2948(4) 0.0759(8) Uani 1 1 d .
H12 H 0.7243 0.3856 0.3301 0.091 Uiso 1 1 calc R
C13 C 0.74461(9) 0.31999(13) 0.1980(4) 0.0740(8) Uani 1 1 d .
H13 H 0.7683 0.3418 0.1670 0.089 Uiso 1 1 calc R
C14 C 0.73641(8) 0.26155(14) 0.1453(3) 0.0692(7) Uani 1 1 d .
H14 H 0.7545 0.2437 0.0791 0.083 Uiso 1 1 calc R
C15 C 0.70113(8) 0.22976(11) 0.1918(3) 0.0564(6) Uani 1 1 d .
H15 H 0.6954 0.1902 0.1568 0.068 Uiso 1 1 calc R
C16 C 0.58357(7) 0.25321(9) 0.2732(2) 0.0455(5) Uani 1 1 d .
C17 C 0.58579(9) 0.28169(11) 0.1437(3) 0.0601(6) Uani 1 1 d .
H17 H 0.6113 0.2831 0.0948 0.072 Uiso 1 1 calc R
C18 C 0.55006(11) 0.30797(14) 0.0870(3) 0.0803(9) Uani 1 1 d .
H18 H 0.5515 0.3275 -0.0005 0.096 Uiso 1 1 calc R
C19 C 0.51242(11) 0.30564(13) 0.1581(4) 0.0809(9) Uani 1 1 d .
H19 H 0.4885 0.3245 0.1199 0.097 Uiso 1 1 calc R
C20 C 0.50976(9) 0.27612(13) 0.2836(3) 0.0706(7) Uani 1 1 d .
H20 H 0.4839 0.2733 0.3301 0.085 Uiso 1 1 calc R
C21 C 0.54542(7) 0.25025(10) 0.3424(3) 0.0576(5) Uani 1 1 d .
H21 H 0.5437 0.2306 0.4297 0.069 Uiso 1 1 calc R
C31 C 0.62079(7) 0.10676(10) 0.6641(2) 0.0475(5) Uani 1 1 d .
H31 H 0.6152 0.1277 0.7481 0.057 Uiso 1 1 calc R
C32 C 0.62617(7) 0.04654(11) 0.6712(3) 0.0526(5) Uani 1 1 d .
H32 H 0.6306 0.0252 0.5871 0.063 Uiso 1 1 calc R
C33 C 0.62566(9) 0.00967(13) 0.8044(3) 0.0684(7) Uani 1 1 d .
H33A H 0.6169 0.0365 0.8814 0.082 Uiso 1 1 calc R
H33B H 0.6542 -0.0046 0.8244 0.082 Uiso 1 1 calc R
C34 C 0.59641(13) -0.04614(15) 0.7991(4) 0.0961(12) Uani 1 1 d .
H34A H 0.6063 -0.0741 0.7258 0.115 Uiso 1 1 calc R
H34B H 0.5985 -0.0681 0.8883 0.115 Uiso 1 1 calc R
C35 C 0.55268(15) -0.0322(2) 0.7729(5) 0.1202(16) Uani 1 1 d .
H35A H 0.5418 -0.0071 0.8486 0.180 Uiso 1 1 calc R
H35B H 0.5368 -0.0702 0.7670 0.180 Uiso 1 1 calc R
H35C H 0.5502 -0.0098 0.6856 0.180 Uiso 1 1 calc R
C41 C 0.66603(7) 0.08276(9) 0.3245(2) 0.0456(5) Uani 1 1 d .
F42 F 0.71062(4) 0.14198(7) 0.47085(16) 0.0676(4) Uani 1 1 d .
C42 C 0.70604(7) 0.09737(11) 0.3740(2) 0.0523(5) Uani 1 1 d .
F43 F 0.77984(5) 0.08851(9) 0.3801(2) 0.0898(5) Uani 1 1 d .
C43 C 0.74265(8) 0.07030(12) 0.3277(3) 0.0636(6) Uani 1 1 d .
F44 F 0.77565(5) -0.00159(9) 0.1792(2) 0.0930(6) Uani 1 1 d .
C44 C 0.74071(8) 0.02506(12) 0.2275(3) 0.0656(7) Uani 1 1 d .
F45 F 0.69979(6) -0.03813(8) 0.08205(18) 0.0819(5) Uani 1 1 d .
C45 C 0.70222(8) 0.00686(11) 0.1784(3) 0.0595(6) Uani 1 1 d .
F46 F 0.63011(4) 0.01294(6) 0.17437(15) 0.0612(4) Uani 1 1 d .
C46 C 0.66630(7) 0.03526(10) 0.2272(2) 0.0505(5) Uani 1 1 d .
C51 C 0.58101(7) 0.10394(9) 0.2961(2) 0.0458(5) Uani 1 1 d .
F52 F 0.54349(4) 0.07543(7) 0.50013(14) 0.0629(4) Uani 1 1 d .
C52 C 0.54420(7) 0.08587(10) 0.3624(3) 0.0503(5) Uani 1 1 d .
F53 F 0.47178(5) 0.06101(8) 0.3629(2) 0.0793(4) Uani 1 1 d .
C53 C 0.50661(8) 0.07854(11) 0.2921(3) 0.0604(6) Uani 1 1 d .
F54 F 0.46791(6) 0.08089(10) 0.0834(2) 0.0966(6) Uani 1 1 d .
C54 C 0.50433(8) 0.08857(12) 0.1521(3) 0.0669(7) Uani 1 1 d .
F55 F 0.53818(6) 0.11772(8) -0.05710(17) 0.0834(5) Uani 1 1 d .
C55 C 0.53981(9) 0.10677(12) 0.0812(3) 0.0620(6) Uani 1 1 d .
F56 F 0.61042(5) 0.13343(6) 0.08015(14) 0.0598(3) Uani 1 1 d .
C56 C 0.57661(7) 0.11395(9) 0.1538(2) 0.0504(5) Uani 1 1 d .

loop_
_atom_site_aniso_label
_atom_site_aniso_U_11
_atom_site_aniso_U_22
_atom_site_aniso_U_33
_atom_site_aniso_U_23
_atom_site_aniso_U_13
_atom_site_aniso_U_12
P1 0.0555(3) 0.0373(2) 0.0338(2) 0.0014(2) 0.0004(2) 0.0019(2)
B1 0.0563(13) 0.0347(11) 0.0370(13) 0.0011(9) 0.0015(10) 0.0019(9)
C1 0.0495(11) 0.0443(11) 0.0357(10) -0.0007(8) 0.0002(8) 0.0024(8)
C2 0.0558(12) 0.0443(11) 0.0342(10) 0.0005(8) 0.0001(9) 0.0034(9)
C3 0.0601(12) 0.0419(11) 0.0340(10) 0.0008(8) 0.0023(9) -0.0015(9)
C4 0.0680(14) 0.0464(12) 0.0422(11) 0.0010(9) -0.0042(10) 0.0039(10)
C5 0.0791(15) 0.0661(14) 0.0364(11) 0.0001(11) -0.0066(12) -0.0083(12)
C6 0.0814(15) 0.0523(12) 0.0389(11) -0.0072(11) 0.0119(12) -0.0144(11)
C7 0.0804(16) 0.0443(12) 0.0599(15) -0.0096(11) 0.0060(13) 0.0032(12)
C8 0.0728(15) 0.0479(12) 0.0499(13) -0.0053(10) -0.0063(11) 0.0054(11)
C9 0.136(3) 0.0642(15) 0.0487(14) -0.0159(13) 0.0074(17) -0.0205(17)
C10 0.0565(12) 0.0482(11) 0.0408(11) 0.0093(9) -0.0028(10) 0.0013(9)
C11 0.0713(14) 0.0524(12) 0.0598(14) 0.0030(12) -0.0007(13) -0.0048(11)
C12 0.0829(19) 0.0614(15) 0.083(2) 0.0087(15) -0.0067(16) -0.0202(14)
C13 0.0605(15) 0.0797(18) 0.0818(19) 0.0235(16) -0.0013(14) -0.0112(14)
C14 0.0605(14) 0.0812(18) 0.0660(16) 0.0209(15) 0.0103(13) 0.0088(13)
C15 0.0656(14) 0.0540(12) 0.0496(13) 0.0071(11) 0.0022(11) 0.0045(11)
C16 0.0605(13) 0.0353(10) 0.0405(11) -0.0002(8) -0.0037(9) 0.0012(9)
C17 0.0727(15) 0.0590(13) 0.0488(13) 0.0110(11) -0.0103(12) -0.0038(11)
C18 0.100(2) 0.0716(17) 0.0690(17) 0.0192(15) -0.0318(17) -0.0003(16)
C19 0.082(2) 0.0675(16) 0.093(2) -0.0072(17) -0.0400(18) 0.0119(14)
C20 0.0634(16) 0.0658(15) 0.0825(19) -0.0123(14) -0.0107(14) 0.0101(12)
C21 0.0634(13) 0.0543(12) 0.0552(14) -0.0035(11) 0.0010(12) 0.0078(10)
C31 0.0603(13) 0.0468(12) 0.0353(10) 0.0006(9) 0.0020(9) -0.0004(9)
C32 0.0617(13) 0.0500(12) 0.0460(12) 0.0051(10) 0.0048(10) 0.0006(10)
C33 0.0741(17) 0.0639(15) 0.0673(17) 0.0250(13) 0.0081(13) 0.0049(12)
C34 0.134(3) 0.0652(17) 0.089(2) 0.0105(16) 0.047(2) -0.0063(19)
C35 0.135(4) 0.130(3) 0.096(3) 0.031(2) -0.009(3) -0.066(3)
C41 0.0569(12) 0.0408(10) 0.0390(11) 0.0056(8) 0.0012(9) 0.0050(8)
F42 0.0628(8) 0.0688(9) 0.0713(10) -0.0131(7) -0.0131(7) 0.0028(7)
C42 0.0604(13) 0.0488(11) 0.0477(13) 0.0010(10) -0.0016(10) 0.0063(10)
F43 0.0555(8) 0.1011(12) 0.1128(15) -0.0048(11) -0.0102(9) 0.0099(8)
C43 0.0557(14) 0.0658(14) 0.0694(16) 0.0119(13) -0.0034(12) 0.0069(11)
F44 0.0722(10) 0.0972(12) 0.1096(15) -0.0057(11) 0.0175(10) 0.0346(9)
C44 0.0675(16) 0.0645(14) 0.0648(16) 0.0044(13) 0.0099(13) 0.0222(13)
F45 0.0992(12) 0.0725(9) 0.0739(10) -0.0231(8) 0.0062(9) 0.0306(9)
C45 0.0760(16) 0.0492(12) 0.0533(13) -0.0010(11) 0.0070(12) 0.0141(11)
F46 0.0727(9) 0.0484(7) 0.0625(9) -0.0148(6) -0.0035(7) 0.0052(6)
C46 0.0640(14) 0.0430(11) 0.0444(11) 0.0021(9) 0.0001(10) 0.0070(10)
C51 0.0568(12) 0.0366(10) 0.0440(11) -0.0044(9) 0.0000(9) 0.0053(9)
F52 0.0610(8) 0.0772(9) 0.0506(8) 0.0029(7) 0.0047(6) -0.0062(7)
C52 0.0557(12) 0.0446(11) 0.0505(13) -0.0069(10) -0.0022(10) 0.0050(9)
F53 0.0531(8) 0.0929(11) 0.0919(12) -0.0150(10) 0.0037(8) -0.0034(7)
C53 0.0508(13) 0.0578(13) 0.0727(17) -0.0155(12) -0.0008(11) 0.0043(10)
F54 0.0670(10) 0.1341(16) 0.0888(13) -0.0322(12) -0.0301(9) 0.0182(9)
C54 0.0586(14) 0.0707(16) 0.0715(18) -0.0220(14) -0.0170(13) 0.0159(12)
F55 0.1046(12) 0.0956(11) 0.0499(8) -0.0087(8) -0.0247(8) 0.0228(9)
C55 0.0805(17) 0.0578(14) 0.0477(13) -0.0122(11) -0.0172(12) 0.0192(12)
F56 0.0796(9) 0.0613(8) 0.0386(6) 0.0002(6) 0.0000(6) 0.0019(6)
C56 0.0647(14) 0.0410(11) 0.0455(12) -0.0040(9) -0.0033(10) 0.0076(9)

loop_
_atom_type_symbol
_atom_type_description
_atom_type_scat_dispersion_real
_atom_type_scat_dispersion_imag
_atom_type_scat_source
C C 0.0181 0.0091 'International Tables Vol C Tables 4.2.6.8 and 6.1.1.4'
H H 0.0000 0.0000 'International Tables Vol C Tables 4.2.6.8 and 6.1.1.4'
B B 0.0090 0.0039 'International Tables Vol C Tables 4.2.6.8 and 6.1.1.4'
F F 0.0727 0.0534 'International Tables Vol C Tables 4.2.6.8 and 6.1.1.4'
P P 0.2955 0.4335 'International Tables Vol C Tables 4.2.6.8 and 6.1.1.4'

loop_
_geom_angle_atom_site_label_1
_geom_angle_atom_site_label_2
_geom_angle_atom_site_label_3
_geom_angle
C2 P1 C16 112.57(10)
C2 P1 C10 114.57(10)
C16 P1 C10 106.43(10)
C2 P1 B1 77.40(10)
C16 P1 B1 117.50(10)
C10 P1 B1 125.40(10)
C51 B1 C41 116.38(17)
C51 B1 C1 118.11(18)
C41 B1 C1 117.18(18)
C51 B1 P1 103.02(13)
C41 B1 P1 115.23(15)
C1 B1 P1 79.97(12)
C2 C1 C31 124.87(18)
C2 C1 B1 105.26(17)
C31 C1 B1 129.85(18)
C1 C2 C3 132.59(19)
C1 C2 P1 97.36(14)
C3 C2 P1 129.36(16)
C4 C3 C8 118.0(2)
C4 C3 C2 121.01(19)
C8 C3 C2 120.9(2)
C5 C4 C3 121.0(2)
C5 C4 H4 119.5
C3 C4 H4 119.5
C4 C5 C6 121.0(2)
C4 C5 H5 119.5
C6 C5 H5 119.5
C7 C6 C5 118.4(2)
C7 C6 C9 121.2(2)
C5 C6 C9 120.3(3)
C6 C7 C8 121.3(2)
C6 C7 H7 119.3
C8 C7 H7 119.3
C7 C8 C3 120.2(2)
C7 C8 H8 119.9
C3 C8 H8 119.9
C6 C9 H9A 109.5
C6 C9 H9B 109.5
H9A C9 H9B 109.5
C6 C9 H9C 109.5
H9A C9 H9C 109.5
H9B C9 H9C 109.5
C15 C10 C11 119.4(2)
C15 C10 P1 119.98(18)
C11 C10 P1 120.60(19)
C12 C11 C10 120.4(3)
C12 C11 H11 119.8
C10 C11 H11 119.8
C13 C12 C11 120.0(3)
C13 C12 H12 120.0
C11 C12 H12 120.0
C12 C13 C14 120.6(3)
C12 C13 H13 119.7
C14 C13 H13 119.7
C13 C14 C15 119.2(3)
C13 C14 H14 120.4
C15 C14 H14 120.4
C10 C15 C14 120.4(2)
C10 C15 H15 119.8
C14 C15 H15 119.8
C21 C16 C17 119.5(2)
C21 C16 P1 118.87(16)
C17 C16 P1 121.48(19)
C18 C17 C16 119.5(3)
C18 C17 H17 120.3
C16 C17 H17 120.3
C19 C18 C17 120.5(3)
C19 C18 H18 119.8
C17 C18 H18 119.8
C20 C19 C18 120.3(3)
C20 C19 H19 119.8
C18 C19 H19 119.8
C19 C20 C21 119.8(3)
C19 C20 H20 120.1
C21 C20 H20 120.1
C16 C21 C20 120.4(3)
C16 C21 H21 119.8
C20 C21 H21 119.8
C32 C31 C1 125.4(2)
C32 C31 H31 117.3
C1 C31 H31 117.3
C31 C32 C33 124.7(2)
C31 C32 H32 117.7
C33 C32 H32 117.7
C32 C33 C34 113.6(3)
C32 C33 H33A 108.9
C34 C33 H33A 108.9
C32 C33 H33B 108.9
C34 C33 H33B 108.9
H33A C33 H33B 107.7
C35 C34 C33 115.2(3)
C35 C34 H34A 108.5
C33 C34 H34A 108.5
C35 C34 H34B 108.5
C33 C34 H34B 108.5
H34A C34 H34B 107.5
C34 C35 H35A 109.5
C34 C35 H35B 109.5
H35A C35 H35B 109.5
C34 C35 H35C 109.5
H35A C35 H35C 109.5
H35B C35 H35C 109.5
C46 C41 C42 113.0(2)
C46 C41 B1 125.4(2)
C42 C41 B1 121.58(19)
F42 C42 C43 115.8(2)
F42 C42 C41 119.68(19)
C43 C42 C41 124.5(2)
F43 C43 C44 120.6(2)
F43 C43 C42 120.0(3)
C44 C43 C42 119.4(2)
F44 C44 C45 120.1(3)
F44 C44 C43 120.9(3)
C45 C44 C43 119.0(2)
F45 C45 C44 119.7(2)
F45 C45 C46 120.5(2)
C44 C45 C46 119.8(2)
F46 C46 C45 115.0(2)
F46 C46 C41 120.8(2)
C45 C46 C41 124.2(2)
C56 C51 C52 114.0(2)
C56 C51 B1 120.0(2)
C52 C51 B1 125.56(19)
F52 C52 C53 116.4(2)
F52 C52 C51 120.8(2)
C53 C52 C51 122.8(2)
F53 C53 C54 119.6(2)
F53 C53 C52 119.9(2)
C54 C53 C52 120.5(3)
F54 C54 C53 120.6(3)
F54 C54 C55 120.3(3)
C53 C54 C55 119.2(2)
F55 C55 C56 120.7(3)
F55 C55 C54 120.2(2)
C56 C55 C54 119.1(2)
F56 C56 C55 116.9(2)
F56 C56 C51 118.6(2)
C55 C56 C51 124.5(2)

loop_
_geom_bond_atom_site_label_1
_geom_bond_atom_site_label_2
_geom_bond_distance
P1 C2 1.785(2)
P1 C16 1.810(2)
P1 C10 1.814(2)
P1 B1 2.041(2)
B1 C51 1.623(3)
B1 C41 1.628(3)
B1 C1 1.642(3)
C1 C2 1.372(3)
C1 C31 1.449(3)
C2 C3 1.474(3)
C3 C4 1.383(3)
C3 C8 1.399(3)
C4 C5 1.382(3)
C4 H4 0.9400
C5 C6 1.382(4)
C5 H5 0.9400
C6 C7 1.372(4)
C6 C9 1.519(3)
C7 C8 1.388(3)
C7 H7 0.9400
C8 H8 0.9400
C9 H9A 0.9700
C9 H9B 0.9700
C9 H9C 0.9700
C10 C15 1.384(3)
C10 C11 1.388(3)
C11 C12 1.383(4)
C11 H11 0.9400
C12 C13 1.370(5)
C12 H12 0.9400
C13 C14 1.390(4)
C13 H13 0.9400
C14 C15 1.392(4)
C14 H14 0.9400
C15 H15 0.9400
C16 C21 1.386(3)
C16 C17 1.387(3)
C17 C18 1.384(4)
C17 H17 0.9400
C18 C19 1.380(5)
C18 H18 0.9400
C19 C20 1.363(5)
C19 H19 0.9400
C20 C21 1.387(4)
C20 H20 0.9400
C21 H21 0.9400
C31 C32 1.320(3)
C31 H31 0.9400
C32 C33 1.505(3)
C32 H32 0.9400
C33 C34 1.529(5)
C33 H33A 0.9800
C33 H33B 0.9800
C34 C35 1.448(6)
C34 H34A 0.9800
C34 H34B 0.9800
C35 H35A 0.9700
C35 H35B 0.9700
C35 H35C 0.9700
C41 C46 1.389(3)
C41 C42 1.397(3)
F42 C42 1.348(3)
C42 C43 1.380(3)
F43 C43 1.346(3)
C43 C44 1.374(4)
F44 C44 1.338(3)
C44 C45 1.372(4)
F45 C45 1.345(3)
C45 C46 1.382(3)
F46 C46 1.349(3)
C51 C56 1.386(3)
C51 C52 1.390(3)
F52 C52 1.337(3)
C52 C53 1.384(3)
F53 C53 1.355(3)
C53 C54 1.359(4)
F54 C54 1.345(3)
C54 C55 1.377(4)
F55 C55 1.346(3)
C55 C56 1.372(3)
F56 C56 1.355(3)

loop_
_geom_torsion_atom_site_label_1
_geom_torsion_atom_site_label_2
_geom_torsion_atom_site_label_3
_geom_torsion_atom_site_label_4
_geom_torsion
C2 P1 B1 C51 116.20(15)
C16 P1 B1 C51 7.10(17)
C10 P1 B1 C51 -132.47(15)
C2 P1 B1 C41 -115.99(17)
C16 P1 B1 C41 134.91(16)
C10 P1 B1 C41 -4.7(2)
C2 P1 B1 C1 -0.56(12)
C16 P1 B1 C1 -109.65(13)
C10 P1 B1 C1 110.78(14)
C51 B1 C1 C2 -98.8(2)
C41 B1 C1 C2 114.1(2)
P1 B1 C1 C2 0.73(16)
C51 B1 C1 C31 82.9(3)
C41 B1 C1 C31 -64.3(3)
P1 B1 C1 C31 -177.6(2)
C31 C1 C2 C3 6.8(4)
B1 C1 C2 C3 -171.7(2)
C31 C1 C2 P1 177.61(19)
B1 C1 C2 P1 -0.83(18)
C16 P1 C2 C1 115.47(14)
C10 P1 C2 C1 -122.74(15)
B1 P1 C2 C1 0.66(14)
C16 P1 C2 C3 -73.3(2)
C10 P1 C2 C3 48.5(2)
B1 P1 C2 C3 171.9(2)
C1 C2 C3 C4 38.7(4)
P1 C2 C3 C4 -129.4(2)
C1 C2 C3 C8 -145.7(2)
P1 C2 C3 C8 46.1(3)
C8 C3 C4 C5 -1.1(3)
C2 C3 C4 C5 174.6(2)
C3 C4 C5 C6 0.3(4)
C4 C5 C6 C7 0.6(4)
C4 C5 C6 C9 -178.7(3)
C5 C6 C7 C8 -0.7(4)
C9 C6 C7 C8 178.6(3)
C6 C7 C8 C3 -0.1(4)
C4 C3 C8 C7 1.0(4)
C2 C3 C8 C7 -174.7(2)
C2 P1 C10 C15 126.04(19)
C16 P1 C10 C15 -108.87(18)
B1 P1 C10 C15 34.3(2)
C2 P1 C10 C11 -54.0(2)
C16 P1 C10 C11 71.1(2)
B1 P1 C10 C11 -145.76(18)
C15 C10 C11 C12 0.1(4)
P1 C10 C11 C12 -179.9(2)
C10 C11 C12 C13 0.1(4)
C11 C12 C13 C14 -0.3(5)
C12 C13 C14 C15 0.2(4)
C11 C10 C15 C14 -0.2(4)
P1 C10 C15 C14 179.77(19)
C13 C14 C15 C10 0.1(4)
C2 P1 C16 C21 -26.2(2)
C10 P1 C16 C21 -152.47(17)
B1 P1 C16 C21 60.97(19)
C2 P1 C16 C17 158.70(18)
C10 P1 C16 C17 32.4(2)
B1 P1 C16 C17 -114.16(19)
C21 C16 C17 C18 1.5(4)
P1 C16 C17 C18 176.6(2)
C16 C17 C18 C19 -0.4(4)
C17 C18 C19 C20 -1.6(5)
C18 C19 C20 C21 2.3(4)
C17 C16 C21 C20 -0.7(3)
P1 C16 C21 C20 -175.93(18)
C19 C20 C21 C16 -1.2(4)
C2 C1 C31 C32 -167.8(2)
B1 C1 C31 C32 10.2(4)
C1 C31 C32 C33 177.5(2)
C31 C32 C33 C34 129.1(3)
C32 C33 C34 C35 -59.7(4)
C51 B1 C41 C46 -2.9(3)
C1 B1 C41 C46 144.8(2)
P1 B1 C41 C46 -123.7(2)
C51 B1 C41 C42 173.95(19)
C1 B1 C41 C42 -38.3(3)
P1 B1 C41 C42 53.2(2)
C46 C41 C42 F42 -178.92(19)
B1 C41 C42 F42 3.8(3)
C46 C41 C42 C43 3.1(3)
B1 C41 C42 C43 -174.1(2)
F42 C42 C43 F43 0.6(3)
C41 C42 C43 F43 178.6(2)
F42 C42 C43 C44 -179.1(2)
C41 C42 C43 C44 -1.0(4)
F43 C43 C44 F44 -0.4(4)
C42 C43 C44 F44 179.2(2)
F43 C43 C44 C45 178.8(2)
C42 C43 C44 C45 -1.5(4)
F44 C44 C45 F45 0.4(4)
C43 C44 C45 F45 -178.9(2)
F44 C44 C45 C46 -179.0(2)
C43 C44 C45 C46 1.7(4)
F45 C45 C46 F46 2.0(3)
C44 C45 C46 F46 -178.6(2)
F45 C45 C46 C41 -178.8(2)
C44 C45 C46 C41 0.6(4)
C42 C41 C46 F46 176.27(19)
B1 C41 C46 F46 -6.6(3)
C42 C41 C46 C45 -2.9(3)
B1 C41 C46 C45 174.2(2)
C41 B1 C51 C56 -63.7(2)
C1 B1 C51 C56 148.84(19)
P1 B1 C51 C56 63.4(2)
C41 B1 C51 C52 124.3(2)
C1 B1 C51 C52 -23.1(3)
P1 B1 C51 C52 -108.56(19)
C56 C51 C52 F52 -179.00(18)
B1 C51 C52 F52 -6.6(3)
C56 C51 C52 C53 0.0(3)
B1 C51 C52 C53 172.4(2)
F52 C52 C53 F53 -0.7(3)
C51 C52 C53 F53 -179.78(19)
F52 C52 C53 C54 179.6(2)
C51 C52 C53 C54 0.5(4)
F53 C53 C54 F54 -0.4(4)
C52 C53 C54 F54 179.4(2)
F53 C53 C54 C55 179.6(2)
C52 C53 C54 C55 -0.7(4)
F54 C54 C55 F55 0.8(4)
C53 C54 C55 F55 -179.2(2)
F54 C54 C55 C56 -179.7(2)
C53 C54 C55 C56 0.4(4)
F55 C55 C56 F56 1.2(3)
C54 C55 C56 F56 -178.4(2)
F55 C55 C56 C51 179.7(2)
C54 C55 C56 C51 0.2(3)
C52 C51 C56 F56 178.16(17)
B1 C51 C56 F56 5.3(3)
C52 C51 C56 C55 -0.4(3)
B1 C51 C56 C55 -173.2(2)
